data_7063731
loop_
_publ_author_name
'Panja, Anangamohan'
'Jagli\<ci\'c, Zvonko'
'Jana, Narayan Ch.'
'Contesso, Scarlette'
'Nandy, Rakhi'
'Aravena, Daniel'

_publ_section_title
;
 Impact of anionic co-ligands on nuclearity and single-molecule magnetism
 in a {CoIII2DyIII} trimeric and two {CoIII2DyIII2} tetrameric complexes
;
_journal_issue 18
_journal_name_full 'New Journal of Chemistry'
_journal_page_first 7576
_journal_page_last 7588
_journal_paper_doi 10.1039/D5NJ00766F
_journal_volume 49
_journal_year 2025
_chemical_formula_moiety 'C12 H17 N O4'
_chemical_formula_sum 'C12 H17 N O4'
_chemical_formula_weight 239.26
_space_group_crystal_system monoclinic
_space_group_IT_number 13
_space_group_name_Hall '-P 2yc'
_space_group_name_H-M_alt 'P 1 2/c 1'
_atom_sites_solution_hydrogens geom
_audit_creation_date 2025-03-30
_audit_creation_method
;
Olex2 1.5
(compiled 2025.03.04 svn.red2d20d0 for OlexSys, GUI svn.r7188)
;
_audit_update_record
;
2025-04-01 deposited with the CCDC.	2025-04-02 downloaded from the CCDC.
;
_cell_angle_alpha 90
_cell_angle_beta 97.532(3)
_cell_angle_gamma 90
_cell_formula_units_Z 4
_cell_length_a 9.5116(3)
_cell_length_b 5.7815(2)
_cell_length_c 21.9120(7)
_cell_measurement_reflns_used 5052
_cell_measurement_temperature 150.01(10)
_cell_measurement_theta_max 77.0800
_cell_measurement_theta_min 4.0820
_cell_volume 1194.57(7)
_computing_cell_refinement 'CrysAlisPro 1.171.42.89a (Rigaku OD, 2023)'
_computing_data_collection 'CrysAlisPro 1.171.42.89a (Rigaku OD, 2023)'
_computing_data_reduction 'CrysAlisPro 1.171.42.89a (Rigaku OD, 2023)'
_computing_molecular_graphics 'Olex2 1.5 (Dolomanov et al., 2009)'
_computing_publication_material 'Olex2 1.5 (Dolomanov et al., 2009)'
_computing_structure_refinement 'SHELXL 2018/3 (Sheldrick, 2015)'
_computing_structure_solution 'SHELXT  (Sheldrick, 2015)'
_diffrn_ambient_temperature 150.01(10)
_diffrn_detector_area_resol_mean 5.8140
_diffrn_detector_type 'Pilatus 200K'
_diffrn_measured_fraction_theta_full 0.993
_diffrn_measured_fraction_theta_max 0.963
_diffrn_measurement_details
;
List of Runs (angles in degrees, time in seconds):

  # Type    Start    End  Width  t~exp~   \w     \q     \k     \f   Frames
#--------------------------------------------------------------------------
  1  \w   -101.00 -23.00   0.50    0.10    --  -38.50 -64.00-123.00  156
  2  \w    -46.00  16.00   0.50    0.10    --  -38.50  64.00  12.00  124
  3  \w     24.00  51.00   0.50    0.10    --   48.81 -64.00-123.00   54
  4  \w     59.00  91.00   0.50    0.10    --   48.81  64.00  12.00   64
  5  \w     59.00 122.00   0.50    0.31    --  106.83 -64.00-123.00  126
  6  \w     93.00 170.00   0.50    0.31    --  106.83  64.00  12.00  154
  7  \w    -11.00  27.00   0.50    0.10    --  -38.50  37.00 150.00   76
  8  \w    -42.00 -14.00   0.50    0.10    --  -38.50  37.00 150.00   56
  9  \w    -17.00  50.00   0.50    0.10    --   48.81 -37.00 120.00  134
 10  \w     29.00  96.00   0.50    0.10    --   48.81-125.00-120.00  134
 11  \w     45.00 108.00   0.50    0.31    --  106.83-125.00-150.00  126
 12  \w    104.00 129.00   0.50    0.31    --  106.83  77.00-180.00   50
 13  \w    142.00 170.00   0.50    0.31    --  106.83  61.00 -60.00   56
 14  \w    113.00 169.00   0.50    0.31    --  106.83  45.00 -30.00  112
 15  \w     45.00  77.00   0.50    0.31    --  106.83-125.00 120.00   64
 16  \w     94.00 147.00   0.50    0.31    --  106.83  61.00 -90.00  106
 17  \w     45.00 120.00   0.50    0.31    --  106.83 -61.00-180.00  150
 18  \w     84.00 109.00   0.50    0.31    --  106.83-125.00 -60.00   50
 19  \w     45.00  83.00   0.50    0.31    --  106.83-125.00-120.00   76
 20  \w     95.00 130.00   0.50    0.31    --  106.83  61.00 -60.00   70
 21  \w     77.00 105.00   0.50    0.31    --  106.83 -94.00-180.00   56
 22  \w     74.00 106.00   0.50    0.31    --  106.83 -94.00-120.00   64
 23  \w    111.00 169.00   0.50    0.31    --  106.83 125.00-120.00  116
;
_diffrn_measurement_device 'four-circle diffractometer'
_diffrn_measurement_device_type 'SuperNova, Dual, Cu at home/near, Pilatus 200K'
_diffrn_measurement_method '\w scans'
_diffrn_radiation_type CuK\a
_diffrn_radiation_wavelength 1.54184
_diffrn_reflns_av_R_equivalents 0.0476
_diffrn_reflns_av_unetI/netI 0.0480
_diffrn_reflns_Laue_measured_fraction_full 0.993
_diffrn_reflns_Laue_measured_fraction_max 0.963
_diffrn_reflns_limit_h_max 12
_diffrn_reflns_limit_h_min -11
_diffrn_reflns_limit_k_max 6
_diffrn_reflns_limit_k_min -7
_diffrn_reflns_limit_l_max 27
_diffrn_reflns_limit_l_min -17
_diffrn_reflns_number 7554
_diffrn_reflns_point_group_measured_fraction_full 0.993
_diffrn_reflns_point_group_measured_fraction_max 0.963
_diffrn_reflns_theta_full 67.684
_diffrn_reflns_theta_max 77.756
_diffrn_reflns_theta_min 4.070
_exptl_absorpt_coefficient_mu 0.830
_exptl_absorpt_correction_T_max 1.00000
_exptl_absorpt_correction_T_min 0.16531
_exptl_absorpt_correction_type multi-scan
_exptl_absorpt_process_details
;
CrysAlisPro 1.171.42.89a (Rigaku Oxford Diffraction, 2023)
Empirical absorption correction using spherical harmonics,
implemented in SCALE3 ABSPACK scaling algorithm.
;
_exptl_crystal_colour 'light yellow'
_exptl_crystal_density_diffrn 1.330
_exptl_crystal_description block
_exptl_crystal_F_000 512
_exptl_crystal_size_max 0.2
_exptl_crystal_size_mid 0.2
_exptl_crystal_size_min 0.1
_refine_diff_density_max 0.324
_refine_diff_density_min -0.274
_refine_diff_density_rms 0.062
_refine_ls_extinction_method none
_refine_ls_goodness_of_fit_ref 1.057
_refine_ls_hydrogen_treatment constr
_refine_ls_matrix_type full
_refine_ls_number_parameters 158
_refine_ls_number_reflns 2454
_refine_ls_number_restraints 0
_refine_ls_restrained_S_all 1.057
_refine_ls_R_factor_all 0.0616
_refine_ls_R_factor_gt 0.0547
_refine_ls_shift/su_max 0.000
_refine_ls_shift/su_mean 0.000
_refine_ls_structure_factor_coef Fsqd
_refine_ls_weighting_details 'w=1/[\s^2^(Fo^2^)+(0.0894P)^2^+0.4777P] where P=(Fo^2^+2Fc^2^)/3'
_refine_ls_weighting_scheme calc
_refine_ls_wR_factor_gt 0.1565
_refine_ls_wR_factor_ref 0.1634
_reflns_Friedel_coverage 0.000
_reflns_number_gt 2119
_reflns_number_total 2454
_reflns_threshold_expression 'I > 2\s(I)'
_cod_data_source_file d5nj00766f2.cif
_cod_data_source_block ligand-H3L
_cod_depositor_comments 'Adding full bibliography for 7063731--7063734.cif.'
_cod_database_code 7063731
_shelx_shelxl_version_number 2018/3
_shelx_space_group_comment
;
The symmetry employed for this shelxl refinement is uniquely defined
by the following loop, which should always be used as a source of
symmetry information in preference to the above space-group names.
They are only intended as comments.
;
_shelx_estimated_absorpt_t_max 0.922
_shelx_estimated_absorpt_t_min 0.852
_olex2_refinement_description
;
1. Fixed Uiso
 At 1.2 times of:
  All C(H) groups, All C(H,H) groups, All N(H) groups
 At 1.5 times of:
  All C(H,H,H) groups, All O(H) groups
2.a Ternary CH refined with riding coordinates:
 C11(H11)
2.b Secondary CH2 refined with riding coordinates:
 C12(H12A,H12B), C10(H10A,H10B)
2.c Aromatic/amide H refined with riding coordinates:
 N1(H1), C9(H9), C4(H4A), C7(H7)
2.d Idealised Me refined as rotating group:
 C3(H3A,H3B,H3C), C6(H6A,H6B,H6C)
2.e Idealised tetrahedral OH refined as rotating group:
 O3(H3), O4(H4)
;
_olex2_submission_special_instructions 'No special instructions were received'
_oxdiff_exptl_absorpt_empirical_details
;
Empirical correction (ABSPACK) includes:
- Absorption correction using spherical harmonics
- Frame scaling
;

loop_
_space_group_symop_operation_xyz
'x, y, z'
'-x, y, -z+1/2'
'-x, -y, -z'
'x, -y, z-1/2'

loop_
_atom_site_label
_atom_site_type_symbol
_atom_site_fract_x
_atom_site_fract_y
_atom_site_fract_z
_atom_site_U_iso_or_equiv
_atom_site_adp_type
_atom_site_occupancy
_atom_site_site_symmetry_order
_atom_site_calc_flag
_atom_site_refinement_flags_posn
_atom_site_refinement_flags_adp
_atom_site_refinement_flags_occupancy
_atom_site_disorder_assembly
_atom_site_disorder_group
O1 O 0.50256(13) 0.2561(2) 0.65483(6) 0.0326(3) Uani 1 1 d . . . . .
O2 O 0.40683(13) -0.1093(2) 0.58858(6) 0.0342(3) Uani 1 1 d . . . . .
O3 O 0.87168(13) 0.5475(2) 0.81789(7) 0.0370(4) Uani 1 1 d . . . . .
H3 H 0.833991 0.416163 0.813475 0.056 Uiso 1 1 calc R U . . .
O4 O 0.73892(14) 1.1360(2) 0.80546(6) 0.0366(3) Uani 1 1 d . . . . .
H4 H 0.661840 1.128207 0.820179 0.055 Uiso 1 1 calc R U . . .
N1 N 0.70948(17) 0.5365(3) 0.69282(7) 0.0328(4) Uani 1 1 d . . . . .
H1 H 0.622529 0.489432 0.695542 0.039 Uiso 1 1 calc R U . . .
C1 C 0.58919(18) 0.1507(3) 0.62383(8) 0.0281(4) Uani 1 1 d . . . . .
C11 C 0.77144(18) 0.7182(3) 0.79576(8) 0.0276(4) Uani 1 1 d . . . . .
H11 H 0.676635 0.678863 0.807986 0.033 Uiso 1 1 calc R U . . .
C8 C 0.73305(19) 0.2209(3) 0.62418(8) 0.0297(4) Uani 1 1 d . . . . .
C9 C 0.78499(19) 0.4168(3) 0.65934(8) 0.0313(4) Uani 1 1 d . . . . .
H9 H 0.880558 0.462391 0.658171 0.038 Uiso 1 1 calc R U . . .
C2 C 0.54520(18) -0.0501(3) 0.58713(8) 0.0293(4) Uani 1 1 d . . . . .
C12 C 0.82482(19) 0.9443(3) 0.82588(8) 0.0312(4) Uani 1 1 d . . . . .
H12A H 0.828226 0.929540 0.871066 0.037 Uiso 1 1 calc R U . . .
H12B H 0.922651 0.972746 0.816871 0.037 Uiso 1 1 calc R U . . .
C4 C 0.63857(19) -0.1664(3) 0.55573(8) 0.0318(4) Uani 1 1 d . . . . .
H4A H 0.606189 -0.298353 0.532142 0.038 Uiso 1 1 calc R U . . .
C7 C 0.82632(19) 0.0956(3) 0.59064(8) 0.0324(4) Uani 1 1 d . . . . .
H7 H 0.921492 0.146719 0.591542 0.039 Uiso 1 1 calc R U . . .
C10 C 0.7597(2) 0.7443(3) 0.72631(9) 0.0377(5) Uani 1 1 d . . . . .
H10A H 0.693971 0.873186 0.713329 0.045 Uiso 1 1 calc R U . . .
H10B H 0.853964 0.785939 0.715072 0.045 Uiso 1 1 calc R U . . .
C5 C 0.7824(2) -0.0965(4) 0.55717(8) 0.0337(4) Uani 1 1 d . . . . .
C3 C 0.3574(2) -0.3129(4) 0.55547(9) 0.0352(4) Uani 1 1 d . . . . .
H3A H 0.365944 -0.292440 0.511708 0.053 Uiso 1 1 calc R U . . .
H3B H 0.257796 -0.339876 0.560431 0.053 Uiso 1 1 calc R U . . .
H3C H 0.414496 -0.445854 0.571559 0.053 Uiso 1 1 calc R U . . .
C6 C 0.8776(2) -0.2362(4) 0.52173(10) 0.0429(5) Uani 1 1 d . . . . .
H6A H 0.875925 -0.398483 0.534482 0.064 Uiso 1 1 calc R U . . .
H6B H 0.974779 -0.176764 0.530007 0.064 Uiso 1 1 calc R U . . .
H6C H 0.844318 -0.224264 0.477583 0.064 Uiso 1 1 calc R U . . .

loop_
_atom_site_aniso_label
_atom_site_aniso_U_11
_atom_site_aniso_U_22
_atom_site_aniso_U_33
_atom_site_aniso_U_23
_atom_site_aniso_U_13
_atom_site_aniso_U_12
O1 0.0306(6) 0.0324(7) 0.0357(7) -0.0051(5) 0.0078(5) -0.0039(5)
O2 0.0304(6) 0.0341(7) 0.0386(7) -0.0075(5) 0.0065(5) -0.0060(5)
O3 0.0322(7) 0.0264(7) 0.0512(8) 0.0011(6) 0.0005(6) 0.0010(5)
O4 0.0343(7) 0.0258(7) 0.0521(8) 0.0002(6) 0.0151(6) 0.0016(5)
N1 0.0364(8) 0.0329(8) 0.0290(7) 0.0007(6) 0.0041(6) -0.0092(7)
C1 0.0288(8) 0.0291(9) 0.0266(8) 0.0030(6) 0.0041(6) -0.0009(7)
C11 0.0254(8) 0.0262(8) 0.0316(8) 0.0006(6) 0.0054(6) -0.0010(6)
C8 0.0284(8) 0.0326(9) 0.0275(8) 0.0049(7) 0.0018(6) -0.0021(7)
C9 0.0310(8) 0.0347(10) 0.0278(8) 0.0068(7) 0.0021(7) -0.0056(7)
C2 0.0280(8) 0.0311(9) 0.0286(8) 0.0020(7) 0.0028(6) -0.0018(7)
C12 0.0298(8) 0.0278(9) 0.0361(9) -0.0024(7) 0.0049(7) -0.0028(7)
C4 0.0358(9) 0.0301(9) 0.0294(8) -0.0006(7) 0.0042(7) 0.0001(7)
C7 0.0268(8) 0.0375(10) 0.0333(9) 0.0074(7) 0.0050(7) -0.0002(7)
C10 0.0489(11) 0.0311(10) 0.0330(9) 0.0016(7) 0.0042(8) -0.0125(8)
C5 0.0334(9) 0.0357(10) 0.0327(9) 0.0052(7) 0.0069(7) 0.0024(7)
C3 0.0357(9) 0.0333(10) 0.0359(9) -0.0039(8) 0.0025(7) -0.0062(8)
C6 0.0401(11) 0.0423(12) 0.0487(12) -0.0003(9) 0.0149(9) 0.0031(9)

loop_
_atom_type_symbol
_atom_type_description
_atom_type_scat_dispersion_real
_atom_type_scat_dispersion_imag
_atom_type_scat_source
C C 0.0181 0.0091 'International Tables Vol C Tables 4.2.6.8 and 6.1.1.4'
H H 0.0000 0.0000 'International Tables Vol C Tables 4.2.6.8 and 6.1.1.4'
N N 0.0311 0.0180 'International Tables Vol C Tables 4.2.6.8 and 6.1.1.4'
O O 0.0492 0.0322 'International Tables Vol C Tables 4.2.6.8 and 6.1.1.4'

loop_
_geom_angle_atom_site_label_1
_geom_angle_atom_site_label_2
_geom_angle_atom_site_label_3
_geom_angle
_geom_angle_site_symmetry_1
_geom_angle_site_symmetry_3
_geom_angle_publ_flag
C2 O2 C3 116.67(14) . . ?
C11 O3 H3 109.5 . . ?
C12 O4 H4 109.5 . . ?
C9 N1 H1 118.0 . . ?
C9 N1 C10 123.90(17) . . ?
C10 N1 H1 118.0 . . ?
O1 C1 C8 122.83(16) . . ?
O1 C1 C2 121.06(15) . . ?
C8 C1 C2 116.11(16) . . ?
O3 C11 H11 109.9 . . ?
O3 C11 C12 106.21(13) . . ?
O3 C11 C10 111.78(15) . . ?
C12 C11 H11 109.9 . . ?
C10 C11 H11 109.9 . . ?
C10 C11 C12 109.02(15) . . ?
C9 C8 C1 119.65(17) . . ?
C9 C8 C7 119.35(16) . . ?
C7 C8 C1 121.00(17) . . ?
N1 C9 C8 123.68(17) . . ?
N1 C9 H9 118.2 . . ?
C8 C9 H9 118.2 . . ?
O2 C2 C1 113.51(15) . . ?
O2 C2 C4 125.45(17) . . ?
C4 C2 C1 121.02(16) . . ?
O4 C12 C11 112.96(14) . . ?
O4 C12 H12A 109.0 . . ?
O4 C12 H12B 109.0 . . ?
C11 C12 H12A 109.0 . . ?
C11 C12 H12B 109.0 . . ?
H12A C12 H12B 107.8 . . ?
C2 C4 H4A 118.8 . . ?
C2 C4 C5 122.31(17) . . ?
C5 C4 H4A 118.8 . . ?
C8 C7 H7 119.2 . . ?
C5 C7 C8 121.61(17) . . ?
C5 C7 H7 119.2 . . ?
N1 C10 C11 113.52(15) . . ?
N1 C10 H10A 108.9 . . ?
N1 C10 H10B 108.9 . . ?
C11 C10 H10A 108.9 . . ?
C11 C10 H10B 108.9 . . ?
H10A C10 H10B 107.7 . . ?
C4 C5 C6 118.59(18) . . ?
C7 C5 C4 117.93(17) . . ?
C7 C5 C6 123.47(17) . . ?
O2 C3 H3A 109.5 . . ?
O2 C3 H3B 109.5 . . ?
O2 C3 H3C 109.5 . . ?
H3A C3 H3B 109.5 . . ?
H3A C3 H3C 109.5 . . ?
H3B C3 H3C 109.5 . . ?
C5 C6 H6A 109.5 . . ?
C5 C6 H6B 109.5 . . ?
C5 C6 H6C 109.5 . . ?
H6A C6 H6B 109.5 . . ?
H6A C6 H6C 109.5 . . ?
H6B C6 H6C 109.5 . . ?

loop_
_geom_bond_atom_site_label_1
_geom_bond_atom_site_label_2
_geom_bond_distance
_geom_bond_site_symmetry_2
_geom_bond_publ_flag
O1 C1 1.288(2) . ?
O2 C2 1.364(2) . ?
O2 C3 1.430(2) . ?
O3 H3 0.8400 . ?
O3 C11 1.413(2) . ?
O4 H4 0.8400 . ?
O4 C12 1.415(2) . ?
N1 H1 0.8800 . ?
N1 C9 1.292(3) . ?
N1 C10 1.456(2) . ?
C1 C8 1.427(2) . ?
C1 C2 1.443(3) . ?
C11 H11 1.0000 . ?
C11 C12 1.521(2) . ?
C11 C10 1.519(2) . ?
C8 C9 1.422(3) . ?
C8 C7 1.422(3) . ?
C9 H9 0.9500 . ?
C2 C4 1.369(3) . ?
C12 H12A 0.9900 . ?
C12 H12B 0.9900 . ?
C4 H4A 0.9500 . ?
C4 C5 1.423(3) . ?
C7 H7 0.9500 . ?
C7 C5 1.365(3) . ?
C10 H10A 0.9900 . ?
C10 H10B 0.9900 . ?
C5 C6 1.504(3) . ?
C3 H3A 0.9800 . ?
C3 H3B 0.9800 . ?
C3 H3C 0.9800 . ?
C6 H6A 0.9800 . ?
C6 H6B 0.9800 . ?
C6 H6C 0.9800 . ?

loop_
_geom_torsion_atom_site_label_1
_geom_torsion_atom_site_label_2
_geom_torsion_atom_site_label_3
_geom_torsion_atom_site_label_4
_geom_torsion
_geom_torsion_site_symmetry_1
_geom_torsion_site_symmetry_2
_geom_torsion_site_symmetry_3
_geom_torsion_site_symmetry_4
_geom_torsion_publ_flag
O1 C1 C8 C9 -0.7(3) . . . . ?
O1 C1 C8 C7 178.19(16) . . . . ?
O1 C1 C2 O2 0.9(2) . . . . ?
O1 C1 C2 C4 -177.94(16) . . . . ?
O2 C2 C4 C5 -178.94(17) . . . . ?
O3 C11 C12 O4 176.70(14) . . . . ?
O3 C11 C10 N1 62.8(2) . . . . ?
C1 C8 C9 N1 1.3(3) . . . . ?
C1 C8 C7 C5 -0.3(3) . . . . ?
C1 C2 C4 C5 -0.3(3) . . . . ?
C8 C1 C2 O2 179.96(14) . . . . ?
C8 C1 C2 C4 1.2(2) . . . . ?
C8 C7 C5 C4 1.2(3) . . . . ?
C8 C7 C5 C6 -179.16(17) . . . . ?
C9 N1 C10 C11 -114.8(2) . . . . ?
C9 C8 C7 C5 178.66(16) . . . . ?
C2 C1 C8 C9 -179.82(15) . . . . ?
C2 C1 C8 C7 -0.9(2) . . . . ?
C2 C4 C5 C7 -0.9(3) . . . . ?
C2 C4 C5 C6 179.41(17) . . . . ?
C12 C11 C10 N1 179.89(15) . . . . ?
C7 C8 C9 N1 -177.62(16) . . . . ?
C10 N1 C9 C8 -176.59(16) . . . . ?
C10 C11 C12 O4 56.1(2) . . . . ?
C3 O2 C2 C1 -177.29(14) . . . . ?
C3 O2 C2 C4 1.5(3) . . . . ?
